data_8107299
loop_
_publ_author_name
'Wu, Yundeng'
'Xie, Jun'
'Wan, Hui'
'Xu, Xiangyang'
'Li, Jian'

_publ_section_title
;
 The crystal structure of
 5-(2-fluoro-3-methoxyphenyl)-1-(2-fluoro-6-(trifluoromethyl)benzyl)-6-methylpyrimidine-2,4(1H,3H)-dione,
 C20H15F5N2O3
;
_journal_issue 6
_journal_name_full 'Zeitschrift f\"ur Kristallographie - New Crystal Structures'
_journal_page_first 1083
_journal_page_last 1085
_journal_paper_doi 10.1515/ncrs-2022-0391
_journal_volume 237
_journal_year 2022
_chemical_formula_moiety 'C20 H15 F5 N2 O3'
_chemical_formula_sum 'C20 H15 F5 N2 O3'
_chemical_formula_weight 426.34
_space_group_crystal_system orthorhombic
_space_group_IT_number 61
_space_group_name_Hall '-P 2ac 2ab'
_space_group_name_H-M_alt 'P b c a'
_atom_sites_solution_hydrogens geom
_atom_sites_solution_primary dual
_cell_angle_alpha 90
_cell_angle_beta 90
_cell_angle_gamma 90
_cell_formula_units_Z 8
_cell_length_a 10.9913(4)
_cell_length_b 11.0451(5)
_cell_length_c 30.3925(14)
_cell_measurement_reflns_used 9980
_cell_measurement_temperature 170(2)
_cell_measurement_theta_max 27.06
_cell_measurement_theta_min 2.68
_cell_volume 3689.6(3)
_computing_cell_refinement 'Bruker SAINT[1]'
_computing_data_collection 'Bruker APEX2[1]'
_computing_data_reduction 'Bruker SAINT[1]'
_computing_molecular_graphics Olex2[4]
_computing_publication_material Olex2[4],PLATON[5-8],publCIF[9]
_computing_structure_refinement ShelXL[3]
_computing_structure_solution ShelXT[2]
_diffrn_ambient_temperature 170.0
_diffrn_measured_fraction_theta_full 0.999
_diffrn_measured_fraction_theta_max 0.998
_diffrn_measurement_device_type 'zju Bruker D8 Venture'
_diffrn_measurement_method '\f and \w scans'
_diffrn_radiation_type MoK\a
_diffrn_radiation_wavelength 0.71073
_diffrn_reflns_av_R_equivalents 0.0610
_diffrn_reflns_av_unetI/netI 0.0260
_diffrn_reflns_Laue_measured_fraction_full 0.999
_diffrn_reflns_Laue_measured_fraction_max 0.998
_diffrn_reflns_limit_h_max 12
_diffrn_reflns_limit_h_min -14
_diffrn_reflns_limit_k_max 14
_diffrn_reflns_limit_k_min -14
_diffrn_reflns_limit_l_max 39
_diffrn_reflns_limit_l_min -38
_diffrn_reflns_number 55383
_diffrn_reflns_point_group_measured_fraction_full 0.999
_diffrn_reflns_point_group_measured_fraction_max 0.998
_diffrn_reflns_theta_full 25.242
_diffrn_reflns_theta_max 27.139
_diffrn_reflns_theta_min 2.287
_diffrn_standards_number 0
_exptl_absorpt_coefficient_mu 0.137
_exptl_absorpt_correction_T_max 0.7455
_exptl_absorpt_correction_T_min 0.7015
_exptl_absorpt_correction_type multi-scan
_exptl_absorpt_process_details
;
SADABS-2016/2 (Bruker,2016/2) was used for absorption correction.
wR2(int) was 0.1169 before and 0.0607 after correction.
The Ratio of minimum to maximum transmission is 0.9410.
The \l/2 correction factor is Not present.
;
_exptl_crystal_colour colourless
_exptl_crystal_colour_primary colourless
_exptl_crystal_density_diffrn 1.535
_exptl_crystal_description needle
_exptl_crystal_F_000 1744
_exptl_crystal_size_max 0.45
_exptl_crystal_size_mid 0.15
_exptl_crystal_size_min 0.09
_refine_diff_density_max 0.223
_refine_diff_density_min -0.267
_refine_diff_density_rms 0.046
_refine_ls_extinction_coef .
_refine_ls_extinction_method none
_refine_ls_goodness_of_fit_ref 1.053
_refine_ls_hydrogen_treatment constr
_refine_ls_matrix_type full
_refine_ls_number_parameters 273
_refine_ls_number_reflns 4080
_refine_ls_number_restraints 0
_refine_ls_restrained_S_all 1.053
_refine_ls_R_factor_all 0.0519
_refine_ls_R_factor_gt 0.0360
_refine_ls_shift/su_max 0.001
_refine_ls_shift/su_mean 0.000
_refine_ls_structure_factor_coef Fsqd
_refine_ls_weighting_details 'w=1/[\s^2^(Fo^2^)+(0.0382P)^2^+1.5513P] where P=(Fo^2^+2Fc^2^)/3'
_refine_ls_weighting_scheme calc
_refine_ls_wR_factor_gt 0.0820
_refine_ls_wR_factor_ref 0.0927
_reflns_Friedel_coverage 0.000
_reflns_Friedel_fraction_full .
_reflns_Friedel_fraction_max .
_reflns_number_gt 3247
_reflns_number_total 4080
_reflns_threshold_expression 'I > 2\s(I)'
_cod_data_source_file suppl_j_ncrs-2022-0391_suppl.cif
_cod_data_source_block 1
_cod_database_code 8107299
_shelx_space_group_comment
;
The symmetry employed for this shelxl refinement is uniquely defined
by the following loop, which should always be used as a source of
symmetry information in preference to the above space-group names.
They are only intended as comments.
;
_shelx_estimated_absorpt_t_max 0.988
_shelx_estimated_absorpt_t_min 0.941
_olex2_refinement_description
;
1. Fixed Uiso
 At 1.2 times of:
  All C(H) groups, All C(H,H) groups, All N(H) groups
 At 1.5 times of:
  All C(H,H,H) groups
2.a Secondary CH2 refined with riding coordinates:
 C5(H5A,H5B)
2.b Aromatic/amide H refined with riding coordinates:
 N1(H1), C8(H8), C9(H9), C10(H10), C15(H15), C16(H16), C17(H17)
2.c Idealised Me refined as rotating group:
 C13(H13A,H13B,H13C), C20(H20A,H20B,H20C)
;
_olex2_submission_special_instructions 'No special instructions were received'
_publcif_funding_html
;
;

loop_
_space_group_symop_id
_space_group_symop_operation_xyz
1 x,y,z
2 1/2-x,-y,1/2+z
3 1/2+x,1/2-y,-z
4 -x,1/2+y,1/2-z
5 -x,-y,-z
6 1/2+x,y,1/2-z
7 1/2-x,1/2+y,z
8 x,1/2-y,1/2+z

loop_
_atom_site_label
_atom_site_type_symbol
_atom_site_fract_x
_atom_site_fract_y
_atom_site_fract_z
_atom_site_U_iso_or_equiv
_atom_site_adp_type
_atom_site_occupancy
_atom_site_site_symmetry_order
_atom_site_calc_flag
_atom_site_refinement_flags_posn
_atom_site_refinement_flags_adp
_atom_site_refinement_flags_occupancy
_atom_site_disorder_assembly
_atom_site_disorder_group
F1 F 0.37628(8) 0.80102(8) 0.47806(3) 0.0324(2) Uani 1 1 d . . . . .
F2 F 0.74812(9) 1.00525(10) 0.40788(4) 0.0463(3) Uani 1 1 d . . . . .
F3 F 0.67307(11) 1.17325(9) 0.38586(4) 0.0540(3) Uani 1 1 d . . . . .
F4 F 0.63691(10) 1.01055(9) 0.34989(3) 0.0443(3) Uani 1 1 d . . . . .
F5 F 0.43702(8) 0.39478(8) 0.30865(3) 0.0299(2) Uani 1 1 d . . . . .
O1 O 0.33282(10) 0.38100(9) 0.40013(3) 0.0289(2) Uani 1 1 d . . . . .
O2 O 0.57698(10) 0.62480(9) 0.48081(3) 0.0290(2) Uani 1 1 d . . . . .
O3 O 0.30526(11) 0.33727(11) 0.23971(4) 0.0408(3) Uani 1 1 d . . . . .
N1 N 0.45547(11) 0.50533(10) 0.43923(4) 0.0240(3) Uani 1 1 d . . . . .
H1 H 0.459553 0.449340 0.459778 0.029 Uiso 1 1 calc R . . . .
N2 N 0.51251(11) 0.69585(10) 0.41403(4) 0.0215(2) Uani 1 1 d . . . . .
C1 C 0.38539(13) 0.47809(12) 0.40245(5) 0.0227(3) Uani 1 1 d . . . . .
C2 C 0.51841(13) 0.60935(12) 0.44684(5) 0.0230(3) Uani 1 1 d . . . . .
C3 C 0.44309(13) 0.67822(12) 0.37608(4) 0.0221(3) Uani 1 1 d . . . . .
C4 C 0.38118(13) 0.57386(12) 0.36975(5) 0.0223(3) Uani 1 1 d . . . . .
C5 C 0.58291(13) 0.80739(12) 0.42148(5) 0.0234(3) Uani 1 1 d . . . . .
H5A H 0.630002 0.825759 0.394531 0.028 Uiso 1 1 calc R . . . .
H5B H 0.641898 0.792528 0.445502 0.028 Uiso 1 1 calc R . . . .
C6 C 0.50685(12) 0.91762(12) 0.43330(4) 0.0219(3) Uani 1 1 d . . . . .
C7 C 0.40719(13) 0.91045(13) 0.46109(5) 0.0246(3) Uani 1 1 d . . . . .
C8 C 0.33650(14) 1.00785(14) 0.47336(5) 0.0305(3) Uani 1 1 d . . . . .
H8 H 0.269244 0.997414 0.492625 0.037 Uiso 1 1 calc R . . . .
C9 C 0.36547(15) 1.12070(15) 0.45708(5) 0.0344(4) Uani 1 1 d . . . . .
H9 H 0.316582 1.188805 0.464291 0.041 Uiso 1 1 calc R . . . .
C10 C 0.46622(15) 1.13428(14) 0.43017(5) 0.0329(4) Uani 1 1 d . . . . .
H10 H 0.487401 1.212313 0.419480 0.040 Uiso 1 1 calc R . . . .
C11 C 0.53637(14) 1.03493(13) 0.41871(5) 0.0261(3) Uani 1 1 d . . . . .
C12 C 0.64715(16) 1.05584(14) 0.39083(5) 0.0347(4) Uani 1 1 d . . . . .
C13 C 0.44151(15) 0.77978(13) 0.34335(5) 0.0302(3) Uani 1 1 d . . . . .
H13A H 0.400238 0.850032 0.356199 0.045 Uiso 1 1 calc GR . . . .
H13B H 0.398055 0.753894 0.316812 0.045 Uiso 1 1 calc GR . . . .
H13C H 0.525217 0.801802 0.335643 0.045 Uiso 1 1 calc GR . . . .
C14 C 0.30323(13) 0.55042(12) 0.33062(5) 0.0235(3) Uani 1 1 d . . . . .
C15 C 0.19568(14) 0.61467(14) 0.32290(5) 0.0316(3) Uani 1 1 d . . . . .
H15 H 0.172129 0.678158 0.342188 0.038 Uiso 1 1 calc R . . . .
C16 C 0.12383(15) 0.58558(16) 0.28717(6) 0.0381(4) Uani 1 1 d . . . . .
H16 H 0.050912 0.629636 0.282136 0.046 Uiso 1 1 calc R . . . .
C17 C 0.15589(15) 0.49354(15) 0.25854(5) 0.0361(4) Uani 1 1 d . . . . .
H17 H 0.104958 0.474570 0.234244 0.043 Uiso 1 1 calc R . . . .
C18 C 0.26243(15) 0.42904(14) 0.26536(5) 0.0297(3) Uani 1 1 d . . . . .
C19 C 0.33338(13) 0.45918(13) 0.30163(5) 0.0240(3) Uani 1 1 d . . . . .
C20 C 0.2214(2) 0.28483(18) 0.20942(6) 0.0528(5) Uani 1 1 d . . . . .
H20A H 0.201834 0.343773 0.186374 0.079 Uiso 1 1 calc GR . . . .
H20B H 0.146795 0.261971 0.225009 0.079 Uiso 1 1 calc GR . . . .
H20C H 0.257859 0.212714 0.196046 0.079 Uiso 1 1 calc GR . . . .

loop_
_atom_site_aniso_label
_atom_site_aniso_U_11
_atom_site_aniso_U_22
_atom_site_aniso_U_33
_atom_site_aniso_U_23
_atom_site_aniso_U_13
_atom_site_aniso_U_12
F1 0.0336(5) 0.0267(5) 0.0369(5) 0.0028(4) 0.0071(4) -0.0062(4)
F2 0.0307(5) 0.0547(6) 0.0537(6) 0.0088(5) 0.0003(5) -0.0110(5)
F3 0.0749(8) 0.0298(5) 0.0574(7) 0.0071(5) 0.0142(6) -0.0218(5)
F4 0.0557(6) 0.0465(6) 0.0306(5) -0.0006(4) 0.0081(5) -0.0120(5)
F5 0.0271(4) 0.0317(5) 0.0309(5) -0.0046(4) 0.0006(4) 0.0033(4)
O1 0.0374(6) 0.0208(5) 0.0286(5) 0.0003(4) -0.0021(5) -0.0045(4)
O2 0.0362(6) 0.0255(5) 0.0252(5) 0.0036(4) -0.0084(4) -0.0027(4)
O3 0.0511(7) 0.0393(7) 0.0321(6) -0.0123(5) -0.0066(5) -0.0046(6)
N1 0.0323(7) 0.0174(6) 0.0224(6) 0.0045(5) -0.0038(5) -0.0005(5)
N2 0.0266(6) 0.0166(5) 0.0213(6) 0.0006(4) -0.0028(5) -0.0010(5)
C1 0.0260(7) 0.0201(7) 0.0220(7) -0.0008(5) 0.0006(6) 0.0022(6)
C2 0.0258(7) 0.0192(7) 0.0239(7) 0.0012(5) -0.0019(6) 0.0028(6)
C3 0.0246(7) 0.0213(7) 0.0205(7) 0.0004(5) -0.0001(5) 0.0037(5)
C4 0.0263(7) 0.0196(7) 0.0209(7) 0.0004(5) 0.0003(5) 0.0019(6)
C5 0.0245(7) 0.0196(7) 0.0263(7) 0.0008(5) -0.0019(6) -0.0023(5)
C6 0.0239(7) 0.0199(7) 0.0218(7) 0.0000(5) -0.0052(5) -0.0022(5)
C7 0.0261(7) 0.0226(7) 0.0252(7) 0.0001(6) -0.0047(6) -0.0043(6)
C8 0.0253(7) 0.0359(8) 0.0303(8) -0.0072(6) -0.0030(6) 0.0019(6)
C9 0.0384(9) 0.0276(8) 0.0371(9) -0.0079(7) -0.0089(7) 0.0085(7)
C10 0.0443(9) 0.0206(7) 0.0339(9) 0.0000(6) -0.0084(7) 0.0002(7)
C11 0.0317(8) 0.0223(7) 0.0244(7) 0.0011(6) -0.0057(6) -0.0036(6)
C12 0.0445(9) 0.0251(8) 0.0345(9) 0.0030(6) 0.0003(7) -0.0107(7)
C13 0.0389(8) 0.0249(7) 0.0268(8) 0.0058(6) -0.0058(6) -0.0039(6)
C14 0.0270(7) 0.0223(7) 0.0213(7) 0.0026(5) -0.0010(6) -0.0031(6)
C15 0.0325(8) 0.0313(8) 0.0310(8) 0.0010(6) -0.0025(6) 0.0037(7)
C16 0.0322(8) 0.0414(9) 0.0407(9) 0.0051(8) -0.0088(7) 0.0034(7)
C17 0.0367(9) 0.0403(9) 0.0312(8) 0.0034(7) -0.0128(7) -0.0078(7)
C18 0.0369(8) 0.0277(8) 0.0245(7) -0.0010(6) -0.0002(6) -0.0079(7)
C19 0.0235(7) 0.0241(7) 0.0243(7) 0.0032(6) 0.0008(6) -0.0030(6)
C20 0.0697(14) 0.0502(11) 0.0384(10) -0.0150(9) -0.0122(9) -0.0165(10)

loop_
_atom_type_symbol
_atom_type_description
_atom_type_scat_dispersion_real
_atom_type_scat_dispersion_imag
_atom_type_scat_source
C C 0.0033 0.0016 'International Tables Vol C Tables 4.2.6.8 and 6.1.1.4'
H H 0.0000 0.0000 'International Tables Vol C Tables 4.2.6.8 and 6.1.1.4'
F F 0.0171 0.0103 'International Tables Vol C Tables 4.2.6.8 and 6.1.1.4'
N N 0.0061 0.0033 'International Tables Vol C Tables 4.2.6.8 and 6.1.1.4'
O O 0.0106 0.0060 'International Tables Vol C Tables 4.2.6.8 and 6.1.1.4'

loop_
_geom_angle_atom_site_label_1
_geom_angle_atom_site_label_2
_geom_angle_atom_site_label_3
_geom_angle
_geom_angle_site_symmetry_1
_geom_angle_site_symmetry_3
C18 O3 C20 116.62(14) . .
C1 N1 H1 116.5 . .
C2 N1 H1 116.5 . .
C2 N1 C1 126.93(12) . .
C2 N2 C3 121.67(11) . .
C2 N2 C5 116.27(11) . .
C3 N2 C5 122.06(11) . .
O1 C1 N1 119.93(13) . .
O1 C1 C4 125.84(13) . .
N1 C1 C4 114.22(12) . .
O2 C2 N1 121.76(13) . .
O2 C2 N2 122.33(13) . .
N1 C2 N2 115.91(12) . .
N2 C3 C13 116.74(12) . .
C4 C3 N2 120.74(12) . .
C4 C3 C13 122.52(13) . .
C1 C4 C14 116.01(12) . .
C3 C4 C1 120.50(13) . .
C3 C4 C14 123.47(12) . .
N2 C5 H5A 108.6 . .
N2 C5 H5B 108.6 . .
N2 C5 C6 114.68(11) . .
H5A C5 H5B 107.6 . .
C6 C5 H5A 108.6 . .
C6 C5 H5B 108.6 . .
C7 C6 C5 122.21(12) . .
C7 C6 C11 115.28(13) . .
C11 C6 C5 122.42(13) . .
F1 C7 C6 118.72(12) . .
F1 C7 C8 116.81(13) . .
C8 C7 C6 124.47(14) . .
C7 C8 H8 120.7 . .
C9 C8 C7 118.59(15) . .
C9 C8 H8 120.7 . .
C8 C9 H9 120.2 . .
C8 C9 C10 119.65(15) . .
C10 C9 H9 120.2 . .
C9 C10 H10 119.7 . .
C9 C10 C11 120.51(15) . .
C11 C10 H10 119.7 . .
C6 C11 C12 120.43(14) . .
C10 C11 C6 121.44(14) . .
C10 C11 C12 118.12(14) . .
F2 C12 C11 112.79(13) . .
F3 C12 F2 105.70(13) . .
F3 C12 F4 105.91(13) . .
F3 C12 C11 112.71(14) . .
F4 C12 F2 105.70(14) . .
F4 C12 C11 113.38(13) . .
C3 C13 H13A 109.5 . .
C3 C13 H13B 109.5 . .
C3 C13 H13C 109.5 . .
H13A C13 H13B 109.5 . .
H13A C13 H13C 109.5 . .
H13B C13 H13C 109.5 . .
C15 C14 C4 122.16(13) . .
C19 C14 C4 119.96(13) . .
C19 C14 C15 117.81(13) . .
C14 C15 H15 120.1 . .
C16 C15 C14 119.83(15) . .
C16 C15 H15 120.1 . .
C15 C16 H16 119.3 . .
C15 C16 C17 121.32(15) . .
C17 C16 H16 119.3 . .
C16 C17 H17 120.0 . .
C16 C17 C18 119.91(15) . .
C18 C17 H17 120.0 . .
O3 C18 C17 126.06(14) . .
O3 C18 C19 115.96(14) . .
C17 C18 C19 117.98(14) . .
F5 C19 C14 118.90(12) . .
F5 C19 C18 117.96(13) . .
C14 C19 C18 123.14(14) . .
O3 C20 H20A 109.5 . .
O3 C20 H20B 109.5 . .
O3 C20 H20C 109.5 . .
H20A C20 H20B 109.5 . .
H20A C20 H20C 109.5 . .
H20B C20 H20C 109.5 . .

loop_
_geom_bond_atom_site_label_1
_geom_bond_atom_site_label_2
_geom_bond_distance
_geom_bond_site_symmetry_2
F1 C7 1.3573(16) .
F2 C12 1.346(2) .
F3 C12 1.3362(18) .
F4 C12 1.3457(19) .
F5 C19 1.3599(16) .
O1 C1 1.2202(17) .
O2 C2 1.2284(17) .
O3 C18 1.3626(19) .
O3 C20 1.426(2) .
N1 H1 0.8800 .
N1 C1 1.3905(18) .
N1 C2 1.3610(18) .
N2 C2 1.3825(17) .
N2 C3 1.3966(17) .
N2 C5 1.4724(17) .
C1 C4 1.4521(19) .
C3 C4 1.352(2) .
C3 C13 1.4994(19) .
C4 C14 1.4884(19) .
C5 H5A 0.9900 .
C5 H5B 0.9900 .
C5 C6 1.5200(19) .
C6 C7 1.386(2) .
C6 C11 1.4074(19) .
C7 C8 1.378(2) .
C8 H8 0.9500 .
C8 C9 1.378(2) .
C9 H9 0.9500 .
C9 C10 1.385(2) .
C10 H10 0.9500 .
C10 C11 1.386(2) .
C11 C12 1.501(2) .
C13 H13A 0.9800 .
C13 H13B 0.9800 .
C13 H13C 0.9800 .
C14 C15 1.399(2) .
C14 C19 1.379(2) .
C15 H15 0.9500 .
C15 C16 1.381(2) .
C16 H16 0.9500 .
C16 C17 1.384(2) .
C17 H17 0.9500 .
C17 C18 1.386(2) .
C18 C19 1.391(2) .
C20 H20A 0.9800 .
C20 H20B 0.9800 .
C20 H20C 0.9800 .

loop_
_geom_hbond_atom_site_label_D
_geom_hbond_atom_site_label_H
_geom_hbond_atom_site_label_A
_geom_hbond_distance_DH
_geom_hbond_distance_HA
_geom_hbond_distance_DA
_geom_hbond_angle_DHA
_geom_hbond_site_symmetry_A
_geom_hbond_publ_flag
N1 H1 O2 0.8800 2.0200 2.8459(15) 155.00 5_666 yes
C5 H5A F2 0.9900 2.4000 2.8713(17) 108.00 . yes
C5 H5A F4 0.9900 2.4500 3.1814(17) 130.00 . yes
C5 H5B O2 0.9900 2.2600 2.7061(17) 106.00 . yes
C9 H9 F1 0.9500 2.4900 3.3814(19) 156.00 7_555 yes
C10 H10 F3 0.9500 2.3200 2.677(2) 101.00 . yes
C10 H10 O1 0.9500 2.5900 3.2263(19) 125.00 1_565 yes
C17 H17 F5 0.9500 2.4300 3.3387(18) 161.00 6_455 yes

loop_
_geom_torsion_atom_site_label_1
_geom_torsion_atom_site_label_2
_geom_torsion_atom_site_label_3
_geom_torsion_atom_site_label_4
_geom_torsion
_geom_torsion_site_symmetry_1
_geom_torsion_site_symmetry_2
_geom_torsion_site_symmetry_3
_geom_torsion_site_symmetry_4
F1 C7 C8 C9 179.54(13) . . . .
O1 C1 C4 C3 179.69(14) . . . .
O1 C1 C4 C14 1.3(2) . . . .
O3 C18 C19 F5 -0.74(19) . . . .
O3 C18 C19 C14 179.51(13) . . . .
N1 C1 C4 C3 0.70(19) . . . .
N1 C1 C4 C14 -177.70(12) . . . .
N2 C3 C4 C1 0.2(2) . . . .
N2 C3 C4 C14 178.48(12) . . . .
N2 C5 C6 C7 39.64(18) . . . .
N2 C5 C6 C11 -143.83(13) . . . .
C1 N1 C2 O2 179.34(14) . . . .
C1 N1 C2 N2 -0.8(2) . . . .
C1 C4 C14 C15 111.43(16) . . . .
C1 C4 C14 C19 -65.60(17) . . . .
C2 N1 C1 O1 -179.43(13) . . . .
C2 N1 C1 C4 -0.4(2) . . . .
C2 N2 C3 C4 -1.5(2) . . . .
C2 N2 C3 C13 178.58(13) . . . .
C2 N2 C5 C6 -105.97(14) . . . .
C3 N2 C2 O2 -178.38(13) . . . .
C3 N2 C2 N1 1.80(19) . . . .
C3 N2 C5 C6 73.76(16) . . . .
C3 C4 C14 C15 -66.9(2) . . . .
C3 C4 C14 C19 116.05(16) . . . .
C4 C14 C15 C16 -177.04(14) . . . .
C4 C14 C19 F5 -2.3(2) . . . .
C4 C14 C19 C18 177.43(13) . . . .
C5 N2 C2 O2 1.3(2) . . . .
C5 N2 C2 N1 -178.48(12) . . . .
C5 N2 C3 C4 178.75(13) . . . .
C5 N2 C3 C13 -1.13(19) . . . .
C5 C6 C7 F1 -0.4(2) . . . .
C5 C6 C7 C8 178.94(13) . . . .
C5 C6 C11 C10 -179.49(13) . . . .
C5 C6 C11 C12 -0.7(2) . . . .
C6 C7 C8 C9 0.2(2) . . . .
C6 C11 C12 F2 -50.13(19) . . . .
C6 C11 C12 F3 -169.74(13) . . . .
C6 C11 C12 F4 69.96(19) . . . .
C7 C6 C11 C10 -2.7(2) . . . .
C7 C6 C11 C12 176.03(13) . . . .
C7 C8 C9 C10 -2.0(2) . . . .
C8 C9 C10 C11 1.5(2) . . . .
C9 C10 C11 C6 1.0(2) . . . .
C9 C10 C11 C12 -177.76(14) . . . .
C10 C11 C12 F2 128.67(15) . . . .
C10 C11 C12 F3 9.1(2) . . . .
C10 C11 C12 F4 -111.23(16) . . . .
C11 C6 C7 F1 -177.19(12) . . . .
C11 C6 C7 C8 2.2(2) . . . .
C13 C3 C4 C1 -179.92(13) . . . .
C13 C3 C4 C14 -1.6(2) . . . .
C14 C15 C16 C17 0.0(3) . . . .
C15 C14 C19 F5 -179.48(12) . . . .
C15 C14 C19 C18 0.3(2) . . . .
C15 C16 C17 C18 -0.4(3) . . . .
C16 C17 C18 O3 -179.49(15) . . . .
C16 C17 C18 C19 0.7(2) . . . .
C17 C18 C19 F5 179.11(13) . . . .
C17 C18 C19 C14 -0.6(2) . . . .
C19 C14 C15 C16 0.1(2) . . . .
C20 O3 C18 C17 -15.1(2) . . . .
C20 O3 C18 C19 164.74(15) . . . .
